data_4084929
loop_
_publ_author_name
'Gunay, Ahmet'
'Brennessel, William W.'
'Jones, William D.'

_publ_section_title
;
 Investigation of C--C Bond Activation of sp--sp2C--C Bonds of Acetylene
 Derivatives via Photolysis of Pt Complexes
;
_journal_issue 11
_journal_name_full Organometallics
_journal_page_first 2233
_journal_paper_doi 10.1021/om500999u
_journal_volume 34
_journal_year 2015
_chemical_formula_moiety 'C42 H86 P4 Pt2'
_chemical_formula_sum 'C42 H86 P4 Pt2'
_chemical_formula_weight 1105.17
_chemical_name_common jonag30
_chemical_name_systematic
;
 [Pt(dtbpe)]2(MeCC-CCMe)
;
_space_group_IT_number 15
_symmetry_cell_setting monoclinic
_symmetry_space_group_name_Hall '-C 2yc'
_symmetry_space_group_name_H-M 'C 1 2/c 1'
_atom_sites_solution_hydrogens geom
_atom_sites_solution_primary direct
_atom_sites_solution_secondary difmap
_audit_creation_method SHELXL-97
_cell_angle_alpha 90.00
_cell_angle_beta 97.160(1)
_cell_angle_gamma 90.00
_cell_formula_units_Z 4
_cell_length_a 20.245(2)
_cell_length_b 8.2006(8)
_cell_length_c 28.514(3)
_cell_measurement_reflns_used 4084
_cell_measurement_temperature 100.0(1)
_cell_measurement_theta_max 33.08
_cell_measurement_theta_min 2.68
_cell_volume 4697.0(8)
_computing_cell_refinement 'SAINT (Bruker, 2006)'
_computing_data_collection 'APEX2 (Bruker, 2006)'
_computing_data_reduction 'SAINT (Bruker, 2006)'
_computing_molecular_graphics 'SHELXTL (Bruker, 2000)'
_computing_publication_material 'SHELXTL (Bruker, 2000)'
_computing_structure_refinement 'SHELXL-97 (Sheldrick, 1997)'
_computing_structure_solution 'SHELXS-97 (Sheldrick, 1997)'
_diffrn_ambient_temperature 100.0(1)
_diffrn_measured_fraction_theta_full 0.994
_diffrn_measured_fraction_theta_max 0.994
_diffrn_measurement_device_type 'Bruker SMART APEX II CCD Platform'
_diffrn_measurement_method 'area detector, \w scans per \f'
_diffrn_radiation_monochromator graphite
_diffrn_radiation_source 'fine-focus sealed tube'
_diffrn_radiation_type MoK\a
_diffrn_radiation_wavelength 0.71073
_diffrn_reflns_av_R_equivalents 0.0263
_diffrn_reflns_av_sigmaI/netI 0.0212
_diffrn_reflns_limit_h_max 29
_diffrn_reflns_limit_h_min -30
_diffrn_reflns_limit_k_max 12
_diffrn_reflns_limit_k_min -12
_diffrn_reflns_limit_l_max 41
_diffrn_reflns_limit_l_min -42
_diffrn_reflns_number 35833
_diffrn_reflns_theta_full 32.03
_diffrn_reflns_theta_max 32.03
_diffrn_reflns_theta_min 2.03
_exptl_absorpt_coefficient_mu 6.113
_exptl_absorpt_correction_T_max 0.4875
_exptl_absorpt_correction_T_min 0.1847
_exptl_absorpt_correction_type multi-scan
_exptl_absorpt_process_details 'SADABS (Sheldrick, 2007)'
_exptl_crystal_colour 'pale yellow'
_exptl_crystal_density_diffrn 1.563
_exptl_crystal_density_method 'not measured'
_exptl_crystal_description block
_exptl_crystal_F_000 2216
_exptl_crystal_size_max 0.38
_exptl_crystal_size_mid 0.12
_exptl_crystal_size_min 0.12
_refine_diff_density_max 3.182
_refine_diff_density_min -1.353
_refine_diff_density_rms 0.114
_refine_ls_extinction_method none
_refine_ls_goodness_of_fit_ref 1.093
_refine_ls_hydrogen_treatment constr
_refine_ls_matrix_type full
_refine_ls_number_parameters 230
_refine_ls_number_reflns 8132
_refine_ls_number_restraints 0
_refine_ls_restrained_S_all 1.093
_refine_ls_R_factor_all 0.0233
_refine_ls_R_factor_gt 0.0204
_refine_ls_shift/su_max 0.003
_refine_ls_shift/su_mean 0.000
_refine_ls_structure_factor_coef Fsqd
_refine_ls_weighting_details 'calc w=1/[\s^2^(Fo^2^)+(0.0203P)^2^+9.2657P] where P=(Fo^2^+2Fc^2^)/3'
_refine_ls_weighting_scheme calc
_refine_ls_wR_factor_gt 0.0457
_refine_ls_wR_factor_ref 0.0466
_reflns_number_gt 7522
_reflns_number_total 8132
_reflns_threshold_expression >2sigma(I)
_cod_data_source_file om500999u_si_002.cif
_cod_data_source_block 6
_cod_depositor_comments 'Adding full bibliography for 4084927--4084930.cif.'
_cod_database_code 4084929

loop_
_symmetry_equiv_pos_as_xyz
'x, y, z'
'-x, y, -z+1/2'
'x+1/2, y+1/2, z'
'-x+1/2, y+1/2, -z+1/2'
'-x, -y, -z'
'x, -y, z-1/2'
'-x+1/2, -y+1/2, -z'
'x+1/2, -y+1/2, z-1/2'

loop_
_atom_site_label
_atom_site_type_symbol
_atom_site_fract_x
_atom_site_fract_y
_atom_site_fract_z
_atom_site_U_iso_or_equiv
_atom_site_adp_type
_atom_site_occupancy
_atom_site_symmetry_multiplicity
_atom_site_calc_flag
_atom_site_refinement_flags
Pt1 Pt 0.528465(3) 0.271081(8) 0.339252(2) 0.00932(2) Uani 1 1 d .
P1 P 0.44406(2) 0.43392(6) 0.357834(18) 0.01160(9) Uani 1 1 d .
P2 P 0.58235(2) 0.31420(6) 0.412287(17) 0.01126(9) Uani 1 1 d .
C1 C 0.52026(10) 0.1740(2) 0.27205(7) 0.0128(3) Uani 1 1 d .
C2 C 0.57488(10) 0.1232(2) 0.29663(7) 0.0135(3) Uani 1 1 d .
C3 C 0.63430(11) 0.0178(3) 0.29383(8) 0.0215(4) Uani 1 1 d .
H3A H 0.6340 -0.0220 0.2614 0.032 Uiso 1 1 calc R
H3B H 0.6330 -0.0751 0.3153 0.032 Uiso 1 1 calc R
H3C H 0.6749 0.0813 0.3029 0.032 Uiso 1 1 calc R
C4 C 0.42038(11) 0.6208(3) 0.32066(8) 0.0165(4) Uani 1 1 d .
C5 C 0.48592(12) 0.7023(3) 0.31134(8) 0.0205(4) Uani 1 1 d .
H5A H 0.4763 0.7917 0.2887 0.031 Uiso 1 1 calc R
H5B H 0.5144 0.6216 0.2983 0.031 Uiso 1 1 calc R
H5C H 0.5089 0.7454 0.3411 0.031 Uiso 1 1 calc R
C6 C 0.38310(12) 0.5681(3) 0.27285(8) 0.0218(4) Uani 1 1 d .
H6A H 0.3810 0.6598 0.2507 0.033 Uiso 1 1 calc R
H6B H 0.3379 0.5339 0.2771 0.033 Uiso 1 1 calc R
H6C H 0.4067 0.4769 0.2602 0.033 Uiso 1 1 calc R
C7 C 0.37973(13) 0.7501(3) 0.34365(10) 0.0251(5) Uani 1 1 d .
H7A H 0.3754 0.8480 0.3238 0.038 Uiso 1 1 calc R
H7B H 0.4025 0.7780 0.3750 0.038 Uiso 1 1 calc R
H7C H 0.3354 0.7067 0.3468 0.038 Uiso 1 1 calc R
C8 C 0.36573(10) 0.3170(3) 0.36568(8) 0.0169(4) Uani 1 1 d .
C9 C 0.38409(12) 0.1984(3) 0.40685(9) 0.0233(5) Uani 1 1 d .
H9A H 0.3464 0.1255 0.4097 0.035 Uiso 1 1 calc R
H9B H 0.3946 0.2601 0.4363 0.035 Uiso 1 1 calc R
H9C H 0.4229 0.1338 0.4009 0.035 Uiso 1 1 calc R
C10 C 0.34566(12) 0.2129(3) 0.32117(9) 0.0233(5) Uani 1 1 d .
H10A H 0.3118 0.1333 0.3276 0.035 Uiso 1 1 calc R
H10B H 0.3849 0.1553 0.3126 0.035 Uiso 1 1 calc R
H10C H 0.3276 0.2837 0.2950 0.035 Uiso 1 1 calc R
C11 C 0.30614(11) 0.4191(3) 0.37683(10) 0.0274(5) Uani 1 1 d .
H11A H 0.2710 0.3465 0.3852 0.041 Uiso 1 1 calc R
H11B H 0.2891 0.4838 0.3490 0.041 Uiso 1 1 calc R
H11C H 0.3202 0.4922 0.4034 0.041 Uiso 1 1 calc R
C12 C 0.65764(10) 0.4505(3) 0.41252(8) 0.0165(4) Uani 1 1 d .
C13 C 0.69803(12) 0.4806(3) 0.46090(9) 0.0264(5) Uani 1 1 d .
H13A H 0.7320 0.5636 0.4579 0.040 Uiso 1 1 calc R
H13B H 0.7196 0.3789 0.4725 0.040 Uiso 1 1 calc R
H13C H 0.6683 0.5184 0.4832 0.040 Uiso 1 1 calc R
C14 C 0.63114(12) 0.6157(3) 0.39268(9) 0.0232(5) Uani 1 1 d .
H14A H 0.6686 0.6886 0.3894 0.035 Uiso 1 1 calc R
H14B H 0.6027 0.6645 0.4143 0.035 Uiso 1 1 calc R
H14C H 0.6052 0.5992 0.3617 0.035 Uiso 1 1 calc R
C15 C 0.70336(11) 0.3840(3) 0.37778(9) 0.0226(4) Uani 1 1 d .
H15A H 0.7375 0.4653 0.3733 0.034 Uiso 1 1 calc R
H15B H 0.6769 0.3606 0.3473 0.034 Uiso 1 1 calc R
H15C H 0.7248 0.2836 0.3906 0.034 Uiso 1 1 calc R
C16 C 0.60597(10) 0.1311(3) 0.45152(7) 0.0147(4) Uani 1 1 d .
C17 C 0.61734(12) 0.1673(3) 0.50481(7) 0.0203(4) Uani 1 1 d .
H17A H 0.6304 0.0668 0.5221 0.030 Uiso 1 1 calc R
H17B H 0.5761 0.2093 0.5150 0.030 Uiso 1 1 calc R
H17C H 0.6527 0.2488 0.5113 0.030 Uiso 1 1 calc R
C18 C 0.66773(11) 0.0484(3) 0.43626(8) 0.0184(4) Uani 1 1 d .
H18A H 0.6740 -0.0583 0.4517 0.028 Uiso 1 1 calc R
H18B H 0.7069 0.1166 0.4455 0.028 Uiso 1 1 calc R
H18C H 0.6617 0.0340 0.4019 0.028 Uiso 1 1 calc R
C19 C 0.54798(11) 0.0091(3) 0.44274(8) 0.0177(4) Uani 1 1 d .
H19A H 0.5595 -0.0911 0.4606 0.027 Uiso 1 1 calc R
H19B H 0.5396 -0.0164 0.4089 0.027 Uiso 1 1 calc R
H19C H 0.5079 0.0572 0.4531 0.027 Uiso 1 1 calc R
C31 C 0.47120(10) 0.5254(3) 0.41689(7) 0.0154(4) Uani 1 1 d .
H31A H 0.4886 0.6364 0.4124 0.018 Uiso 1 1 calc R
H31B H 0.4320 0.5362 0.4342 0.018 Uiso 1 1 calc R
C32 C 0.52505(10) 0.4258(3) 0.44729(7) 0.0155(4) Uani 1 1 d .
H32B H 0.5030 0.3461 0.4663 0.019 Uiso 1 1 calc R
H32C H 0.5516 0.5004 0.4695 0.019 Uiso 1 1 calc R

loop_
_atom_site_aniso_label
_atom_site_aniso_U_11
_atom_site_aniso_U_22
_atom_site_aniso_U_33
_atom_site_aniso_U_23
_atom_site_aniso_U_13
_atom_site_aniso_U_12
Pt1 0.01086(3) 0.00917(4) 0.00798(4) -0.00035(2) 0.00138(2) 0.00052(2)
P1 0.0119(2) 0.0117(2) 0.0115(2) 0.00077(16) 0.00274(17) 0.00200(16)
P2 0.0121(2) 0.0126(2) 0.0091(2) -0.00173(16) 0.00161(16) 0.00068(16)
C1 0.0182(9) 0.0109(8) 0.0093(8) 0.0001(6) 0.0020(7) -0.0008(6)
C2 0.0167(9) 0.0146(9) 0.0093(8) -0.0022(6) 0.0024(7) 0.0025(7)
C3 0.0231(11) 0.0235(11) 0.0174(10) -0.0049(8) 0.0006(8) 0.0100(8)
C4 0.0202(10) 0.0143(9) 0.0154(9) 0.0022(7) 0.0037(7) 0.0040(7)
C5 0.0268(11) 0.0151(10) 0.0201(10) 0.0036(8) 0.0046(8) 0.0001(8)
C6 0.0250(11) 0.0207(11) 0.0187(11) 0.0046(8) -0.0011(8) 0.0022(8)
C7 0.0305(12) 0.0181(11) 0.0280(13) 0.0038(9) 0.0083(10) 0.0100(8)
C8 0.0131(9) 0.0186(9) 0.0192(10) 0.0034(8) 0.0026(7) 0.0011(7)
C9 0.0199(10) 0.0244(12) 0.0259(12) 0.0098(9) 0.0041(8) -0.0028(8)
C10 0.0221(11) 0.0211(11) 0.0257(12) 0.0018(9) -0.0010(9) -0.0061(8)
C11 0.0152(10) 0.0306(13) 0.0376(14) 0.0038(10) 0.0083(9) 0.0040(8)
C12 0.0154(9) 0.0175(10) 0.0162(10) -0.0032(7) 0.0004(7) -0.0023(7)
C13 0.0202(11) 0.0328(13) 0.0246(12) -0.0073(10) -0.0034(9) -0.0068(9)
C14 0.0219(11) 0.0165(10) 0.0309(13) 0.0008(9) 0.0026(9) -0.0044(8)
C15 0.0180(10) 0.0253(11) 0.0258(12) -0.0023(9) 0.0081(8) -0.0037(8)
C16 0.0168(9) 0.0157(9) 0.0113(9) 0.0002(7) 0.0009(7) 0.0032(7)
C17 0.0244(10) 0.0261(11) 0.0098(9) 0.0004(8) 0.0000(7) 0.0058(8)
C18 0.0192(10) 0.0199(10) 0.0155(10) -0.0012(7) 0.0003(7) 0.0063(7)
C19 0.0204(10) 0.0159(10) 0.0167(10) 0.0031(7) 0.0017(8) 0.0002(7)
C31 0.0172(9) 0.0162(9) 0.0132(9) -0.0015(7) 0.0035(7) 0.0041(7)
C32 0.0171(9) 0.0174(9) 0.0126(9) -0.0018(7) 0.0044(7) 0.0034(7)

loop_
_atom_type_symbol
_atom_type_description
_atom_type_scat_dispersion_real
_atom_type_scat_dispersion_imag
_atom_type_scat_source
C C 0.0033 0.0016 'International Tables Vol C Tables 4.2.6.8 and 6.1.1.4'
H H 0.0000 0.0000 'International Tables Vol C Tables 4.2.6.8 and 6.1.1.4'
P P 0.1023 0.0942 'International Tables Vol C Tables 4.2.6.8 and 6.1.1.4'
Pt Pt -1.7033 8.3905 'International Tables Vol C Tables 4.2.6.8 and 6.1.1.4'

loop_
_geom_angle_atom_site_label_1
_geom_angle_atom_site_label_2
_geom_angle_atom_site_label_3
_geom_angle
_geom_angle_site_symmetry_1
_geom_angle_site_symmetry_3
C2 Pt1 C1 37.09(8) . .
C2 Pt1 P2 116.11(6) . .
C1 Pt1 P2 153.14(6) . .
C2 Pt1 P1 154.81(6) . .
C1 Pt1 P1 117.75(6) . .
P2 Pt1 P1 89.077(19) . .
C31 P1 C8 104.75(10) . .
C31 P1 C4 101.88(10) . .
C8 P1 C4 108.64(10) . .
C31 P1 Pt1 107.49(6) . .
C8 P1 Pt1 113.22(7) . .
C4 P1 Pt1 119.27(7) . .
C32 P2 C12 105.27(10) . .
C32 P2 C16 101.59(9) . .
C12 P2 C16 108.80(9) . .
C32 P2 Pt1 108.06(7) . .
C12 P2 Pt1 113.15(7) . .
C16 P2 Pt1 118.53(7) . .
C2 C1 C1 147.1(2) . 2_655
C2 C1 Pt1 70.03(12) . .
C1 C1 Pt1 142.87(16) 2_655 .
C1 C2 C3 142.48(19) . .
C1 C2 Pt1 72.88(12) . .
C3 C2 Pt1 144.63(15) . .
C2 C3 H3A 109.5 . .
C2 C3 H3B 109.5 . .
H3A C3 H3B 109.5 . .
C2 C3 H3C 109.5 . .
H3A C3 H3C 109.5 . .
H3B C3 H3C 109.5 . .
C6 C4 C5 107.94(18) . .
C6 C4 C7 110.03(19) . .
C5 C4 C7 107.05(19) . .
C6 C4 P1 109.37(15) . .
C5 C4 P1 106.56(14) . .
C7 C4 P1 115.56(15) . .
C4 C5 H5A 109.5 . .
C4 C5 H5B 109.5 . .
H5A C5 H5B 109.5 . .
C4 C5 H5C 109.5 . .
H5A C5 H5C 109.5 . .
H5B C5 H5C 109.5 . .
C4 C6 H6A 109.5 . .
C4 C6 H6B 109.5 . .
H6A C6 H6B 109.5 . .
C4 C6 H6C 109.5 . .
H6A C6 H6C 109.5 . .
H6B C6 H6C 109.5 . .
C4 C7 H7A 109.5 . .
C4 C7 H7B 109.5 . .
H7A C7 H7B 109.5 . .
C4 C7 H7C 109.5 . .
H7A C7 H7C 109.5 . .
H7B C7 H7C 109.5 . .
C11 C8 C9 108.01(19) . .
C11 C8 C10 109.85(19) . .
C9 C8 C10 107.00(19) . .
C11 C8 P1 116.17(16) . .
C9 C8 P1 106.58(14) . .
C10 C8 P1 108.81(15) . .
C8 C9 H9A 109.5 . .
C8 C9 H9B 109.5 . .
H9A C9 H9B 109.5 . .
C8 C9 H9C 109.5 . .
H9A C9 H9C 109.5 . .
H9B C9 H9C 109.5 . .
C8 C10 H10A 109.5 . .
C8 C10 H10B 109.5 . .
H10A C10 H10B 109.5 . .
C8 C10 H10C 109.5 . .
H10A C10 H10C 109.5 . .
H10B C10 H10C 109.5 . .
C8 C11 H11A 109.5 . .
C8 C11 H11B 109.5 . .
H11A C11 H11B 109.5 . .
C8 C11 H11C 109.5 . .
H11A C11 H11C 109.5 . .
H11B C11 H11C 109.5 . .
C13 C12 C15 109.89(18) . .
C13 C12 C14 108.17(19) . .
C15 C12 C14 106.62(19) . .
C13 C12 P2 115.95(16) . .
C15 C12 P2 109.74(15) . .
C14 C12 P2 105.99(14) . .
C12 C13 H13A 109.5 . .
C12 C13 H13B 109.5 . .
H13A C13 H13B 109.5 . .
C12 C13 H13C 109.5 . .
H13A C13 H13C 109.5 . .
H13B C13 H13C 109.5 . .
C12 C14 H14A 109.5 . .
C12 C14 H14B 109.5 . .
H14A C14 H14B 109.5 . .
C12 C14 H14C 109.5 . .
H14A C14 H14C 109.5 . .
H14B C14 H14C 109.5 . .
C12 C15 H15A 109.5 . .
C12 C15 H15B 109.5 . .
H15A C15 H15B 109.5 . .
C12 C15 H15C 109.5 . .
H15A C15 H15C 109.5 . .
H15B C15 H15C 109.5 . .
C18 C16 C17 109.83(17) . .
C18 C16 C19 107.40(17) . .
C17 C16 C19 107.66(18) . .
C18 C16 P2 109.72(14) . .
C17 C16 P2 115.19(15) . .
C19 C16 P2 106.70(13) . .
C16 C17 H17A 109.5 . .
C16 C17 H17B 109.5 . .
H17A C17 H17B 109.5 . .
C16 C17 H17C 109.5 . .
H17A C17 H17C 109.5 . .
H17B C17 H17C 109.5 . .
C16 C18 H18A 109.5 . .
C16 C18 H18B 109.5 . .
H18A C18 H18B 109.5 . .
C16 C18 H18C 109.5 . .
H18A C18 H18C 109.5 . .
H18B C18 H18C 109.5 . .
C16 C19 H19A 109.5 . .
C16 C19 H19B 109.5 . .
H19A C19 H19B 109.5 . .
C16 C19 H19C 109.5 . .
H19A C19 H19C 109.5 . .
H19B C19 H19C 109.5 . .
C32 C31 P1 113.78(14) . .
C32 C31 H31A 108.8 . .
P1 C31 H31A 108.8 . .
C32 C31 H31B 108.8 . .
P1 C31 H31B 108.8 . .
H31A C31 H31B 107.7 . .
C31 C32 P2 113.81(14) . .
C31 C32 H32B 108.8 . .
P2 C32 H32B 108.8 . .
C31 C32 H32C 108.8 . .
P2 C32 H32C 108.8 . .
H32B C32 H32C 107.7 . .

loop_
_geom_bond_atom_site_label_1
_geom_bond_atom_site_label_2
_geom_bond_distance
_geom_bond_site_symmetry_2
Pt1 C2 2.0284(19) .
Pt1 C1 2.0626(19) .
Pt1 P2 2.2551(5) .
Pt1 P1 2.2824(5) .
P1 C31 1.863(2) .
P1 C8 1.890(2) .
P1 C4 1.891(2) .
P2 C32 1.862(2) .
P2 C12 1.890(2) .
P2 C16 1.898(2) .
C1 C2 1.302(3) .
C1 C1 1.413(4) 2_655
C2 C3 1.492(3) .
C3 H3A 0.9800 .
C3 H3B 0.9800 .
C3 H3C 0.9800 .
C4 C6 1.536(3) .
C4 C5 1.538(3) .
C4 C7 1.538(3) .
C5 H5A 0.9800 .
C5 H5B 0.9800 .
C5 H5C 0.9800 .
C6 H6A 0.9800 .
C6 H6B 0.9800 .
C6 H6C 0.9800 .
C7 H7A 0.9800 .
C7 H7B 0.9800 .
C7 H7C 0.9800 .
C8 C11 1.534(3) .
C8 C9 1.534(3) .
C8 C10 1.542(3) .
C9 H9A 0.9800 .
C9 H9B 0.9800 .
C9 H9C 0.9800 .
C10 H10A 0.9800 .
C10 H10B 0.9800 .
C10 H10C 0.9800 .
C11 H11A 0.9800 .
C11 H11B 0.9800 .
C11 H11C 0.9800 .
C12 C13 1.533(3) .
C12 C15 1.538(3) .
C12 C14 1.538(3) .
C13 H13A 0.9800 .
C13 H13B 0.9800 .
C13 H13C 0.9800 .
C14 H14A 0.9800 .
C14 H14B 0.9800 .
C14 H14C 0.9800 .
C15 H15A 0.9800 .
C15 H15B 0.9800 .
C15 H15C 0.9800 .
C16 C18 1.532(3) .
C16 C17 1.537(3) .
C16 C19 1.539(3) .
C17 H17A 0.9800 .
C17 H17B 0.9800 .
C17 H17C 0.9800 .
C18 H18A 0.9800 .
C18 H18B 0.9800 .
C18 H18C 0.9800 .
C19 H19A 0.9800 .
C19 H19B 0.9800 .
C19 H19C 0.9800 .
C31 C32 1.540(3) .
C31 H31A 0.9900 .
C31 H31B 0.9900 .
C32 H32B 0.9900 .
C32 H32C 0.9900 .

loop_
_geom_torsion_atom_site_label_1
_geom_torsion_atom_site_label_2
_geom_torsion_atom_site_label_3
_geom_torsion_atom_site_label_4
_geom_torsion
_geom_torsion_site_symmetry_1
_geom_torsion_site_symmetry_4
C2 Pt1 P1 C31 -174.34(15) . .
C1 Pt1 P1 C31 -172.04(9) . .
P2 Pt1 P1 C31 6.60(7) . .
C2 Pt1 P1 C8 70.46(16) . .
C1 Pt1 P1 C8 72.76(10) . .
P2 Pt1 P1 C8 -108.60(8) . .
C2 Pt1 P1 C4 -59.26(16) . .
C1 Pt1 P1 C4 -56.96(10) . .
P2 Pt1 P1 C4 121.68(8) . .
C2 Pt1 P2 C32 -171.54(10) . .
C1 Pt1 P2 C32 -174.65(14) . .
P1 Pt1 P2 C32 8.01(7) . .
C2 Pt1 P2 C12 72.31(10) . .
C1 Pt1 P2 C12 69.20(15) . .
P1 Pt1 P2 C12 -108.14(8) . .
C2 Pt1 P2 C16 -56.84(10) . .
C1 Pt1 P2 C16 -59.95(14) . .
P1 Pt1 P2 C16 122.71(8) . .
P2 Pt1 C1 C2 4.6(2) . .
P1 Pt1 C1 C2 -178.38(11) . .
C2 Pt1 C1 C1 -177.8(3) . 2_655
P2 Pt1 C1 C1 -173.20(16) . 2_655
P1 Pt1 C1 C1 3.8(2) . 2_655
C1 C1 C2 C3 -3.0(6) 2_655 .
Pt1 C1 C2 C3 179.4(3) . .
C1 C1 C2 Pt1 177.6(3) 2_655 .
P2 Pt1 C2 C1 -177.67(10) . .
P1 Pt1 C2 C1 3.4(2) . .
C1 Pt1 C2 C3 -179.4(4) . .
P2 Pt1 C2 C3 3.0(3) . .
P1 Pt1 C2 C3 -176.0(2) . .
C31 P1 C4 C6 -168.45(15) . .
C8 P1 C4 C6 -58.24(17) . .
Pt1 P1 C4 C6 73.51(16) . .
C31 P1 C4 C5 75.11(15) . .
C8 P1 C4 C5 -174.67(14) . .
Pt1 P1 C4 C5 -42.92(16) . .
C31 P1 C4 C7 -43.66(19) . .
C8 P1 C4 C7 66.55(19) . .
Pt1 P1 C4 C7 -161.70(15) . .
C31 P1 C8 C11 64.87(19) . .
C4 P1 C8 C11 -43.4(2) . .
Pt1 P1 C8 C11 -178.31(15) . .
C31 P1 C8 C9 -55.51(17) . .
C4 P1 C8 C9 -163.77(15) . .
Pt1 P1 C8 C9 61.31(17) . .
C31 P1 C8 C10 -170.58(15) . .
C4 P1 C8 C10 81.16(16) . .
Pt1 P1 C8 C10 -53.76(16) . .
C32 P2 C12 C13 64.14(19) . .
C16 P2 C12 C13 -44.10(19) . .
Pt1 P2 C12 C13 -178.07(15) . .
C32 P2 C12 C15 -170.65(15) . .
C16 P2 C12 C15 81.11(17) . .
Pt1 P2 C12 C15 -52.86(17) . .
C32 P2 C12 C14 -55.88(17) . .
C16 P2 C12 C14 -164.12(15) . .
Pt1 P2 C12 C14 61.91(16) . .
C32 P2 C16 C18 -164.06(15) . .
C12 P2 C16 C18 -53.34(17) . .
Pt1 P2 C16 C18 77.79(15) . .
C32 P2 C16 C17 -39.53(17) . .
C12 P2 C16 C17 71.20(17) . .
Pt1 P2 C16 C17 -157.67(13) . .
C32 P2 C16 C19 79.89(15) . .
C12 P2 C16 C19 -169.39(13) . .
Pt1 P2 C16 C19 -38.26(15) . .
C8 P1 C31 C32 96.96(16) . .
C4 P1 C31 C32 -149.90(15) . .
Pt1 P1 C31 C32 -23.73(16) . .
P1 C31 C32 P2 31.7(2) . .
C12 P2 C32 C31 96.23(16) . .
C16 P2 C32 C31 -150.38(15) . .
Pt1 P2 C32 C31 -24.95(17) . .
